data_4126173
loop_
_publ_author_name
'Nguyen, Andy I.'
'Suess, Daniel L. M.'
'Darago, Lucy E.'
'Oyala, Paul H.'
'Levine, Daniel S.'
'Ziegler, Micah S.'
'Britt, R. David'
'Tilley, T. Don'

_publ_section_title
;
 Manganese-Cobalt Oxido Cubanes Relevant to Manganese-Doped Water
 Oxidation Catalysts.
;
_journal_issue 15
_journal_name_full 'Journal of the American Chemical Society'
_journal_page_first 5579
_journal_page_last 5587
_journal_paper_doi 10.1021/jacs.7b01792
_journal_volume 139
_journal_year 2017
_chemical_formula_sum 'C13.5 H17.5 Cl4 Co1.5 Mn0.5 N2.5 O8'
_chemical_formula_weight 600.46
_chemical_name_systematic
;
 ?
;
_space_group_crystal_system orthorhombic
_space_group_IT_number 62
_space_group_name_Hall '-P 2ac 2n'
_space_group_name_H-M_alt 'P n m a'
_symmetry_space_group_name_Hall '-P 2ac 2n'
_symmetry_space_group_name_H-M 'P n m a'
_atom_sites_solution_hydrogens geom
_audit_creation_method SHELXL-2013
_cell_angle_alpha 90.000(5)
_cell_angle_beta 90.000(5)
_cell_angle_gamma 90.000(5)
_cell_formula_units_Z 8
_cell_length_a 17.957(5)
_cell_length_b 11.196(5)
_cell_length_c 21.836(5)
_cell_measurement_temperature 200(2)
_cell_volume 4390(3)
_computing_cell_refinement 'Bruker SAINT'
_computing_data_collection 'Bruker APEX2'
_computing_data_reduction 'Bruker SAINT'
_computing_molecular_graphics 'Bruker SHELXTL'
_computing_publication_material 'Bruker SHELXTL'
_computing_structure_refinement 'SHELXL-2013 (Sheldrick, 2013)'
_computing_structure_solution SIR-92
_diffrn_ambient_temperature 200(2)
_diffrn_detector_area_resol_mean 8.366
_diffrn_measured_fraction_theta_full 1.000
_diffrn_measured_fraction_theta_max 1.000
_diffrn_measurement_device_type 'Bruker APEX-II CCD'
_diffrn_measurement_method '\f and \w scans'
_diffrn_radiation_type MoK\a
_diffrn_radiation_wavelength 0.71073
_diffrn_reflns_av_R_equivalents 0.0386
_diffrn_reflns_av_unetI/netI 0.0175
_diffrn_reflns_Laue_measured_fraction_full 1.000
_diffrn_reflns_Laue_measured_fraction_max 1.000
_diffrn_reflns_limit_h_max 22
_diffrn_reflns_limit_h_min -22
_diffrn_reflns_limit_k_max 13
_diffrn_reflns_limit_k_min -14
_diffrn_reflns_limit_l_max 27
_diffrn_reflns_limit_l_min -27
_diffrn_reflns_number 68053
_diffrn_reflns_point_group_measured_fraction_full 1.000
_diffrn_reflns_point_group_measured_fraction_max 1.000
_diffrn_reflns_theta_full 25.000
_diffrn_reflns_theta_max 26.421
_diffrn_reflns_theta_min 1.468
_diffrn_source 'fine-focused sealed source'
_exptl_absorpt_coefficient_mu 1.952
_exptl_absorpt_correction_T_max 0.7454
_exptl_absorpt_correction_T_min 0.6693
_exptl_absorpt_correction_type multi-scan
_exptl_absorpt_process_details SADABS
_exptl_crystal_colour block
_exptl_crystal_density_diffrn 1.817
_exptl_crystal_description black
_exptl_crystal_F_000 2408
_exptl_crystal_size_max 0.100
_exptl_crystal_size_mid 0.050
_exptl_crystal_size_min 0.050
_refine_diff_density_max 1.120
_refine_diff_density_min -1.183
_refine_diff_density_rms 0.125
_refine_ls_extinction_method none
_refine_ls_goodness_of_fit_ref 1.047
_refine_ls_hydrogen_treatment constr
_refine_ls_matrix_type full
_refine_ls_number_parameters 297
_refine_ls_number_reflns 4748
_refine_ls_number_restraints 0
_refine_ls_restrained_S_all 1.047
_refine_ls_R_factor_all 0.0623
_refine_ls_R_factor_gt 0.0515
_refine_ls_shift/su_max 0.001
_refine_ls_shift/su_mean 0.000
_refine_ls_structure_factor_coef Fsqd
_refine_ls_weighting_details 'w=1/[\s^2^(Fo^2^)+(0.0996P)^2^+15.3433P] where P=(Fo^2^+2Fc^2^)/3'
_refine_ls_weighting_scheme calc
_refine_ls_wR_factor_gt 0.1579
_refine_ls_wR_factor_ref 0.1721
_reflns_Friedel_coverage 0.000
_reflns_number_gt 4009
_reflns_number_total 4748
_reflns_threshold_expression 'I > 2\s(I)'
_cod_data_source_file ja7b01792_si_006.cif
_cod_data_source_block shelx
_cod_original_formula_sum 'C13.50 H17.50 Cl4 Co1.50 Mn0.50 N2.50 O8'
_cod_database_code 4126173
_shelx_space_group_comment
;
The symmetry employed for this shelxl refinement is uniquely defined
by the following loop, which should always be used as a source of
symmetry information in preference to the above space-group names.
They are only intended as comments.
;
_shelx_estimated_absorpt_t_min 0.829
_shelx_estimated_absorpt_t_max 0.909
_shelxl_version_number 2013-4

loop_
_space_group_symop_operation_xyz
'x, y, z'
'-x+1/2, -y, z+1/2'
'x+1/2, -y+1/2, -z+1/2'
'-x, y+1/2, -z'
'-x, -y, -z'
'x-1/2, y, -z-1/2'
'-x-1/2, y-1/2, z-1/2'
'x, -y-1/2, z'

loop_
_atom_site_label
_atom_site_type_symbol
_atom_site_fract_x
_atom_site_fract_y
_atom_site_fract_z
_atom_site_U_iso_or_equiv
_atom_site_adp_type
_atom_site_occupancy
_atom_site_site_symmetry_order
_atom_site_calc_flag
_atom_site_refinement_flags_posn
_atom_site_refinement_flags_adp
_atom_site_refinement_flags_occupancy
C1 C 0.4561(3) 0.1473(4) 0.4875(2) 0.0361(10) Uani 1 1 d . . .
H1 H 0.4472 0.0756 0.5077 0.043 Uiso 1 1 calc R U .
C2 C 0.4803(3) 0.1442(5) 0.4277(2) 0.0444(12) Uani 1 1 d . . .
H2 H 0.4886 0.0717 0.4081 0.053 Uiso 1 1 calc R U .
C3 C 0.4922(4) 0.2500 0.3975(3) 0.0454(17) Uani 1 2 d S T P
H3 H 0.5082 0.2500 0.3570 0.054 Uiso 1 2 calc R U P
C4 C 0.4451(3) 0.0921(6) 0.8352(2) 0.0479(13) Uani 1 1 d . . .
H4 H 0.4964 0.0965 0.8299 0.057 Uiso 1 1 calc R U .
C5 C 0.4172(3) 0.0750(7) 0.8929(2) 0.0591(17) Uani 1 1 d . . .
H5 H 0.4494 0.0664 0.9260 0.071 Uiso 1 1 calc R U .
C6 C 0.3410(3) 0.0707(6) 0.9016(2) 0.0504(13) Uani 1 1 d . . .
H6 H 0.3212 0.0598 0.9406 0.060 Uiso 1 1 calc R U .
C7 C 0.2953(3) 0.0829(5) 0.8519(2) 0.0453(12) Uani 1 1 d . . .
H7 H 0.2438 0.0815 0.8564 0.054 Uiso 1 1 calc R U .
C8 C 0.3270(3) 0.0973(5) 0.7950(2) 0.0381(10) Uani 1 1 d . . .
H8 H 0.2958 0.1037 0.7611 0.046 Uiso 1 1 calc R U .
C9 C 0.5866(2) 0.0220(4) 0.7115(2) 0.0315(9) Uani 1 1 d . . .
C10 C 0.6389(3) -0.0802(5) 0.7246(3) 0.0516(14) Uani 1 1 d . . .
H10A H 0.6422 -0.1308 0.6892 0.077 Uiso 1 1 calc R U .
H10B H 0.6205 -0.1255 0.7587 0.077 Uiso 1 1 calc R U .
H10C H 0.6874 -0.0493 0.7342 0.077 Uiso 1 1 calc R U .
C11 C 0.3417(2) 0.0271(4) 0.6199(2) 0.0300(9) Uani 1 1 d . . .
C12 C 0.2964(3) -0.0755(4) 0.5961(3) 0.0471(12) Uani 1 1 d . . .
H12A H 0.2602 -0.0464 0.5675 0.071 Uiso 1 1 calc R U .
H12B H 0.2715 -0.1140 0.6296 0.071 Uiso 1 1 calc R U .
H12C H 0.3286 -0.1317 0.5761 0.071 Uiso 1 1 calc R U .
C13 C 0.2236(8) 0.2500 0.4921(6) 0.108(5) Uani 1 2 d S T P
H13A H 0.2373 0.3200 0.5158 0.129 Uiso 0.5 1 calc R U P
H13B H 0.2373 0.1800 0.5158 0.129 Uiso 0.5 1 calc R U P
C14 C 0.4022(5) 0.7500 0.7525(4) 0.060(2) Uani 1 2 d S T P
H14A H 0.4158 0.6802 0.7286 0.072 Uiso 0.5 1 calc R U P
H14B H 0.4158 0.8198 0.7286 0.072 Uiso 0.5 1 calc R U P
C15 C 0.8738(8) 0.2500 0.4464(13) 0.186(12) Uani 1 2 d S T P
H15A H 0.8312 0.2500 0.4192 0.223 Uiso 1 2 calc R U P
H15B H 0.8544 0.2500 0.4879 0.223 Uiso 1 2 calc R U P
C16 C 0.1906(4) 0.2500 0.6811(4) 0.0506(18) Uani 1 2 d S T P
H16A H 0.1789 0.2500 0.7245 0.061 Uiso 1 2 calc R U P
H16B H 0.2444 0.2500 0.6770 0.061 Uiso 1 2 calc R U P
N1 N 0.4448(3) 0.2500 0.5175(2) 0.0270(10) Uani 1 2 d S T P
N2 N 0.40062(19) 0.1026(3) 0.78614(16) 0.0260(7) Uani 1 1 d . . .
N3 N 0.6517(6) 0.2030(7) 0.5564(4) 0.112(3) Uani 1 1 d . . .
O1 O 0.48602(14) 0.1420(2) 0.62731(12) 0.0227(6) Uani 1 1 d . . .
O2 O 0.5057(2) 0.2500 0.73021(17) 0.0214(7) Uani 1 2 d S T P
O3 O 0.3804(2) 0.2500 0.68447(17) 0.0211(7) Uani 1 2 d S T P
O4 O 0.34366(16) 0.1211(2) 0.58744(13) 0.0268(6) Uani 1 1 d . . .
O5 O 0.37610(16) 0.0089(2) 0.67003(13) 0.0294(6) Uani 1 1 d . . .
O6 O 0.61575(16) 0.1158(3) 0.68971(14) 0.0317(7) Uani 1 1 d . . .
O7 O 0.51834(16) 0.0036(3) 0.72198(13) 0.0297(6) Uani 1 1 d . . .
O8 O 0.6186(5) 0.2500 0.5861(4) 0.107(4) Uani 1 2 d S T P
O9 O 0.6351(5) 0.0939(7) 0.5535(4) 0.138(3) Uani 1 1 d . . .
O10 O 0.7131(3) 0.2500 0.5264(3) 0.0644(17) Uani 1 2 d S T P
Mn1 Mn 0.55560(4) 0.2500 0.65627(4) 0.0233(2) Uani 1 2 d S T P
Co1 Co 0.41186(4) 0.2500 0.60304(3) 0.0214(2) Uani 1 2 d S T P
Co2 Co 0.44312(3) 0.12359(5) 0.70539(2) 0.02177(18) Uani 1 1 d . . .
Cl1 Cl 0.2713(3) 0.2500 0.4272(2) 0.173(3) Uani 1 2 d S T P
Cl2 Cl 0.1276(2) 0.2500 0.4812(2) 0.1420(18) Uani 1 2 d S T P
Cl3 Cl 0.4543(3) 0.7500 0.81846(18) 0.1172(13) Uani 1 2 d S T P
Cl4 Cl 0.30519(15) 0.7500 0.76207(18) 0.0934(10) Uani 1 2 d S T P
Cl5 Cl 0.91797(14) 0.1191(2) 0.43635(11) 0.0925(6) Uani 1 1 d . . .
Cl6 Cl 0.15470(10) 0.12029(15) 0.64762(9) 0.0689(5) Uani 1 1 d . . .

loop_
_atom_site_aniso_label
_atom_site_aniso_U_11
_atom_site_aniso_U_22
_atom_site_aniso_U_33
_atom_site_aniso_U_23
_atom_site_aniso_U_13
_atom_site_aniso_U_12
C1 0.050(3) 0.026(2) 0.033(2) 0.0010(18) 0.0017(19) 0.0070(19)
C2 0.061(3) 0.039(3) 0.033(2) -0.007(2) 0.006(2) 0.014(2)
C3 0.053(4) 0.056(5) 0.028(3) 0.000 0.007(3) 0.000
C4 0.027(2) 0.083(4) 0.033(2) 0.003(3) -0.0023(18) 0.005(2)
C5 0.046(3) 0.101(5) 0.030(2) 0.008(3) -0.006(2) 0.007(3)
C6 0.053(3) 0.065(4) 0.034(2) 0.005(2) 0.013(2) 0.001(3)
C7 0.030(2) 0.062(3) 0.044(3) 0.003(2) 0.010(2) -0.009(2)
C8 0.032(2) 0.047(3) 0.036(2) 0.005(2) -0.0020(18) -0.004(2)
C9 0.031(2) 0.027(2) 0.036(2) -0.0028(17) -0.0054(17) 0.0058(17)
C10 0.040(3) 0.033(3) 0.082(4) 0.004(3) -0.003(3) 0.011(2)
C11 0.029(2) 0.025(2) 0.036(2) -0.0037(17) 0.0003(17) -0.0028(16)
C12 0.055(3) 0.031(3) 0.055(3) -0.001(2) -0.016(2) -0.015(2)
C13 0.118(11) 0.125(11) 0.080(8) 0.000 -0.048(8) 0.000
C14 0.072(6) 0.043(4) 0.064(5) 0.000 0.028(4) 0.000
C15 0.078(10) 0.077(9) 0.40(4) 0.000 0.071(16) 0.000
C16 0.044(4) 0.053(5) 0.055(5) 0.000 0.005(3) 0.000
N1 0.032(3) 0.024(2) 0.025(2) 0.000 0.0002(19) 0.000
N2 0.0236(16) 0.0271(17) 0.0273(16) 0.0026(14) 0.0012(13) -0.0022(13)
N3 0.164(9) 0.062(4) 0.111(6) 0.020(4) -0.054(6) -0.049(5)
O1 0.0243(13) 0.0193(13) 0.0245(13) -0.0005(10) 0.0025(10) 0.0009(10)
O2 0.0183(17) 0.0224(18) 0.0236(18) 0.000 0.0001(14) 0.000
O3 0.0209(18) 0.0186(17) 0.0238(18) 0.000 0.0014(15) 0.000
O4 0.0282(14) 0.0241(14) 0.0280(14) -0.0006(11) -0.0048(11) -0.0013(11)
O5 0.0318(15) 0.0221(14) 0.0342(15) 0.0028(12) -0.0023(12) -0.0045(11)
O6 0.0268(15) 0.0276(15) 0.0408(17) -0.0004(13) -0.0002(13) 0.0054(12)
O7 0.0315(15) 0.0226(14) 0.0349(15) 0.0035(12) -0.0016(12) 0.0048(12)
O8 0.055(4) 0.201(13) 0.064(5) 0.000 0.044(4) 0.000
O9 0.159(8) 0.102(5) 0.153(7) -0.018(5) 0.036(6) -0.011(5)
O10 0.039(3) 0.104(5) 0.051(3) 0.000 0.025(3) 0.000
Mn1 0.0201(4) 0.0213(4) 0.0285(4) 0.000 0.0033(3) 0.000
Co1 0.0235(4) 0.0178(4) 0.0229(4) 0.000 0.0000(3) 0.000
Co2 0.0214(3) 0.0191(3) 0.0248(3) 0.00221(19) -0.00007(19) -0.00074(18)
Cl1 0.104(3) 0.324(9) 0.090(3) 0.000 -0.007(2) 0.000
Cl2 0.101(3) 0.223(5) 0.102(3) 0.000 -0.034(2) 0.000
Cl3 0.149(3) 0.114(3) 0.088(2) 0.000 -0.032(2) 0.000
Cl4 0.0619(15) 0.0754(17) 0.143(3) 0.000 0.0438(17) 0.000
Cl5 0.0949(15) 0.0862(14) 0.0963(15) -0.0141(12) 0.0117(12) 0.0080(11)
Cl6 0.0626(9) 0.0643(10) 0.0797(11) -0.0135(8) 0.0198(8) -0.0145(7)

loop_
_atom_type_symbol
_atom_type_description
_atom_type_scat_dispersion_real
_atom_type_scat_dispersion_imag
_atom_type_scat_source
C C 0.0033 0.0016 'International Tables Vol C Tables 4.2.6.8 and 6.1.1.4'
H H 0.0000 0.0000 'International Tables Vol C Tables 4.2.6.8 and 6.1.1.4'
N N 0.0061 0.0033 'International Tables Vol C Tables 4.2.6.8 and 6.1.1.4'
O O 0.0106 0.0060 'International Tables Vol C Tables 4.2.6.8 and 6.1.1.4'
Mn Mn 0.3368 0.7283 'International Tables Vol C Tables 4.2.6.8 and 6.1.1.4'
Co Co 0.3494 0.9721 'International Tables Vol C Tables 4.2.6.8 and 6.1.1.4'
Cl Cl 0.1484 0.1585 'International Tables Vol C Tables 4.2.6.8 and 6.1.1.4'

loop_
_geom_angle_atom_site_label_1
_geom_angle_atom_site_label_2
_geom_angle_atom_site_label_3
_geom_angle
_geom_angle_site_symmetry_1
_geom_angle_site_symmetry_3
N1 C1 C2 122.3(5) . .
N1 C1 H1 118.9 . .
C2 C1 H1 118.9 . .
C3 C2 C1 118.9(5) . .
C3 C2 H2 120.6 . .
C1 C2 H2 120.6 . .
C2 C3 C2 119.4(6) . 8_565
C2 C3 H3 120.3 . .
C2 C3 H3 120.3 8_565 .
N2 C4 C5 122.0(4) . .
N2 C4 H4 119.0 . .
C5 C4 H4 119.0 . .
C4 C5 C6 119.5(5) . .
C4 C5 H5 120.2 . .
C6 C5 H5 120.2 . .
C7 C6 C5 118.7(5) . .
C7 C6 H6 120.6 . .
C5 C6 H6 120.6 . .
C6 C7 C8 118.7(4) . .
C6 C7 H7 120.7 . .
C8 C7 H7 120.7 . .
N2 C8 C7 123.0(4) . .
N2 C8 H8 118.5 . .
C7 C8 H8 118.5 . .
O7 C9 O6 127.1(4) . .
O7 C9 C10 116.5(4) . .
O6 C9 C10 116.3(4) . .
C9 C10 H10A 109.5 . .
C9 C10 H10B 109.5 . .
H10A C10 H10B 109.5 . .
C9 C10 H10C 109.5 . .
H10A C10 H10C 109.5 . .
H10B C10 H10C 109.5 . .
O4 C11 O5 126.8(4) . .
O4 C11 C12 117.2(4) . .
O5 C11 C12 115.9(4) . .
C11 C12 H12A 109.5 . .
C11 C12 H12B 109.5 . .
H12A C12 H12B 109.5 . .
C11 C12 H12C 109.5 . .
H12A C12 H12C 109.5 . .
H12B C12 H12C 109.5 . .
Cl1 C13 Cl2 113.3(7) . .
Cl1 C13 H13A 108.9 . .
Cl2 C13 H13A 108.9 . .
Cl1 C13 H13B 108.9 . .
Cl2 C13 H13B 108.9 . .
H13A C13 H13B 107.7 . .
Cl3 C14 Cl4 116.1(5) . .
Cl3 C14 H14A 108.3 . .
Cl4 C14 H14A 108.3 . .
Cl3 C14 H14B 108.3 . .
Cl4 C14 H14B 108.3 . .
H14A C14 H14B 107.4 . .
Cl5 C15 Cl5 121.4(9) 8_565 .
Cl5 C15 H15A 107.0 8_565 .
Cl5 C15 H15A 107.0 . .
Cl5 C15 H15B 107.0 8_565 .
Cl5 C15 H15B 107.0 . .
H15A C15 H15B 106.7 . .
Cl6 C16 Cl6 112.3(5) 8_565 .
Cl6 C16 H16A 109.2 8_565 .
Cl6 C16 H16A 109.2 . .
Cl6 C16 H16B 109.2 8_565 .
Cl6 C16 H16B 109.2 . .
H16A C16 H16B 107.9 . .
C1 N1 C1 118.3(5) . 8_565
C1 N1 Co1 120.8(3) . .
C1 N1 Co1 120.8(3) 8_565 .
C8 N2 C4 118.0(4) . .
C8 N2 Co2 121.8(3) . .
C4 N2 Co2 120.3(3) . .
O8 N3 N3 59.1(4) . 8_565
O8 N3 O9 113.1(9) . .
N3 N3 O9 166.0(7) 8_565 .
O8 N3 O10 124.5(7) . .
N3 N3 O10 67.7(4) 8_565 .
O9 N3 O10 122.2(10) . .
Mn1 O1 Co1 98.93(13) . .
Mn1 O1 Co2 92.21(12) . .
Co1 O1 Co2 92.07(12) . .
Mn1 O2 Co2 92.16(14) . .
Mn1 O2 Co2 92.16(14) . 8_565
Co2 O2 Co2 97.19(17) . 8_565
Co2 O3 Co2 98.71(17) . 8_565
Co2 O3 Co1 92.91(13) . .
Co2 O3 Co1 92.91(13) 8_565 .
C11 O4 Co1 122.7(3) . .
C11 O5 Co2 122.8(3) . .
C9 O6 Mn1 122.7(3) . .
C9 O7 Co2 122.0(3) . .
N3 O8 N3 61.7(8) . 8_565
N3 O8 Mn1 148.6(5) . .
N3 O8 Mn1 148.6(5) 8_565 .
N3 O10 N3 44.6(8) 8_565 .
O2 Mn1 O1 88.35(12) . 8_565
O2 Mn1 O1 88.35(12) . .
O1 Mn1 O1 81.60(17) 8_565 .
O2 Mn1 O8 172.6(3) . .
O1 Mn1 O8 97.2(3) 8_565 .
O1 Mn1 O8 97.2(3) . .
O2 Mn1 O6 86.70(12) . 8_565
O1 Mn1 O6 89.93(12) 8_565 8_565
O1 Mn1 O6 170.31(12) . 8_565
O8 Mn1 O6 88.4(2) . 8_565
O2 Mn1 O6 86.70(12) . .
O1 Mn1 O6 170.31(12) 8_565 .
O1 Mn1 O6 89.93(12) . .
O8 Mn1 O6 88.4(2) . .
O6 Mn1 O6 98.10(18) 8_565 .
O2 Mn1 Co2 44.52(8) . 8_565
O1 Mn1 Co2 44.37(8) 8_565 8_565
O1 Mn1 Co2 88.45(9) . 8_565
O8 Mn1 Co2 140.08(18) . 8_565
O6 Mn1 Co2 82.18(9) 8_565 8_565
O6 Mn1 Co2 131.21(10) . 8_565
O2 Mn1 Co2 44.51(8) . .
O1 Mn1 Co2 88.45(9) 8_565 .
O1 Mn1 Co2 44.37(8) . .
O8 Mn1 Co2 140.08(18) . .
O6 Mn1 Co2 131.21(10) 8_565 .
O6 Mn1 Co2 82.18(9) . .
Co2 Mn1 Co2 63.50(4) 8_565 .
O2 Mn1 Co1 85.22(12) . .
O1 Mn1 Co1 40.87(8) 8_565 .
O1 Mn1 Co1 40.87(8) . .
O8 Mn1 Co1 102.2(3) . .
O6 Mn1 Co1 130.23(9) 8_565 .
O6 Mn1 Co1 130.23(9) . .
Co2 Mn1 Co1 58.60(3) 8_565 .
Co2 Mn1 Co1 58.60(3) . .
O3 Co1 O1 86.88(12) . 8_565
O3 Co1 O1 86.88(12) . .
O1 Co1 O1 80.27(17) 8_565 .
O3 Co1 O4 88.63(12) . 8_565
O1 Co1 O4 91.07(12) 8_565 8_565
O1 Co1 O4 170.45(12) . 8_565
O3 Co1 O4 88.63(12) . .
O1 Co1 O4 170.45(12) 8_565 .
O1 Co1 O4 91.07(12) . .
O4 Co1 O4 97.25(17) 8_565 .
O3 Co1 N1 179.94(18) . .
O1 Co1 N1 93.16(14) 8_565 .
O1 Co1 N1 93.17(14) . .
O4 Co1 N1 91.33(13) 8_565 .
O4 Co1 N1 91.33(13) . .
O3 Co1 Co2 43.54(8) . 8_565
O1 Co1 Co2 44.08(8) 8_565 8_565
O1 Co1 Co2 87.50(9) . 8_565
O4 Co1 Co2 83.44(9) 8_565 8_565
O4 Co1 Co2 132.17(9) . 8_565
N1 Co1 Co2 136.49(10) . 8_565
O3 Co1 Co2 43.54(7) . .
O1 Co1 Co2 87.50(9) 8_565 .
O1 Co1 Co2 44.07(8) . .
O4 Co1 Co2 132.17(9) 8_565 .
O4 Co1 Co2 83.45(9) . .
N1 Co1 Co2 136.49(10) . .
Co2 Co1 Co2 63.12(4) 8_565 .
O3 Co1 Mn1 83.37(12) . .
O1 Co1 Mn1 40.20(8) 8_565 .
O1 Co1 Mn1 40.20(8) . .
O4 Co1 Mn1 130.80(9) 8_565 .
O4 Co1 Mn1 130.80(9) . .
N1 Co1 Mn1 96.68(15) . .
Co2 Co1 Mn1 58.09(2) 8_565 .
Co2 Co1 Mn1 58.09(2) . .
O3 Co2 O1 86.67(14) . .
O3 Co2 O2 82.00(12) . .
O1 Co2 O2 86.22(14) . .
O3 Co2 O5 91.75(13) . .
O1 Co2 O5 88.04(12) . .
O2 Co2 O5 171.73(13) . .
O3 Co2 N2 94.44(15) . .
O1 Co2 N2 178.86(13) . .
O2 Co2 N2 93.68(15) . .
O5 Co2 N2 92.18(14) . .
O3 Co2 O7 172.66(13) . .
O1 Co2 O7 87.72(12) . .
O2 Co2 O7 92.93(13) . .
O5 Co2 O7 92.78(13) . .
N2 Co2 O7 91.16(14) . .
O3 Co2 Mn1 87.50(10) . .
O1 Co2 Mn1 43.41(8) . .
O2 Co2 Mn1 43.32(11) . .
O5 Co2 Mn1 131.43(9) . .
N2 Co2 Mn1 136.32(11) . .
O7 Co2 Mn1 85.18(9) . .
O3 Co2 Co1 43.55(11) . .
O1 Co2 Co1 43.86(8) . .
O2 Co2 Co1 88.20(10) . .
O5 Co2 Co1 83.54(9) . .
N2 Co2 Co1 137.27(11) . .
O7 Co2 Co1 131.42(9) . .
Mn1 Co2 Co1 63.31(3) . .
O3 Co2 Co2 40.64(9) . 8_565
O1 Co2 Co2 83.69(8) . 8_565
O2 Co2 Co2 41.40(8) . 8_565
O5 Co2 Co2 131.92(9) . 8_565
N2 Co2 Co2 96.98(11) . 8_565
O7 Co2 Co2 133.85(9) . 8_565
Mn1 Co2 Co2 58.25(2) . 8_565
Co1 Co2 Co2 58.440(19) . 8_565

loop_
_geom_bond_atom_site_label_1
_geom_bond_atom_site_label_2
_geom_bond_distance
_geom_bond_site_symmetry_2
C1 N1 1.340(5) .
C1 C2 1.376(7) .
C1 H1 0.9300 .
C2 C3 1.372(6) .
C2 H2 0.9300 .
C3 C2 1.372(6) 8_565
C3 H3 0.9300 .
C4 N2 1.341(6) .
C4 C5 1.369(7) .
C4 H4 0.9300 .
C5 C6 1.383(8) .
C5 H5 0.9300 .
C6 C7 1.369(8) .
C6 H6 0.9300 .
C7 C8 1.375(7) .
C7 H7 0.9300 .
C8 N2 1.338(6) .
C8 H8 0.9300 .
C9 O7 1.264(5) .
C9 O6 1.266(5) .
C9 C10 1.507(6) .
C10 H10A 0.9600 .
C10 H10B 0.9600 .
C10 H10C 0.9600 .
C11 O4 1.269(5) .
C11 O5 1.273(5) .
C11 C12 1.500(6) .
C12 H12A 0.9600 .
C12 H12B 0.9600 .
C12 H12C 0.9600 .
C13 Cl1 1.657(15) .
C13 Cl2 1.740(14) .
C13 H13A 0.9700 .
C13 H13B 0.9700 .
C14 Cl3 1.719(11) .
C14 Cl4 1.755(9) .
C14 H14A 0.9700 .
C14 H14B 0.9700 .
C15 Cl5 1.680(7) 8_565
C15 Cl5 1.680(7) .
C15 H15A 0.9700 .
C15 H15B 0.9700 .
C16 Cl6 1.749(5) 8_565
C16 Cl6 1.749(5) .
C16 H16A 0.9700 .
C16 H16B 0.9700 .
N1 C1 1.340(5) 8_565
N1 Co1 1.959(5) .
N2 Co2 1.936(3) .
N3 O8 1.025(11) .
N3 N3 1.052(15) 8_565
N3 O9 1.260(9) .
N3 O10 1.386(10) .
O1 Mn1 1.850(3) .
O1 Co1 1.875(3) .
O1 Co2 1.882(3) .
O2 Mn1 1.846(4) .
O2 Co2 1.887(2) .
O2 Co2 1.887(2) 8_565
O3 Co2 1.865(2) .
O3 Co2 1.865(2) 8_565
O3 Co1 1.865(4) .
O4 Co1 1.923(3) .
O5 Co2 1.922(3) .
O6 Mn1 1.989(3) .
O7 Co2 1.939(3) .
O8 N3 1.025(11) 8_565
O8 Mn1 1.905(6) .
O10 N3 1.386(10) 8_565
Mn1 O1 1.850(3) 8_565
Mn1 O6 1.989(3) 8_565
Mn1 Co2 2.6894(10) 8_565
Mn1 Co2 2.6894(10) .
Mn1 Co1 2.8308(13) .
Co1 O1 1.875(3) 8_565
Co1 O4 1.923(3) 8_565
Co1 Co2 2.7041(10) 8_565
Co1 Co2 2.7042(10) .
Co2 Co2 2.8306(16) 8_565
